data_1519994
loop_
_publ_author_name
'Callear, Samantha K.'
'Hursthouse, Michael B.'

_publ_section_title
;
 1,2-Dimethylimidazolium fumarate
;
_journal_name_full 'Crystal Structure Report Archive'
_journal_page_first 512
_journal_year 2008
_chemical_formula_sum 'C9 H12 N2 O4'
_chemical_formula_weight 212.21
_chemical_name_systematic
;
Fumaric acid and 1,2-dimethylimidazole
;
_space_group_IT_number 14
_symmetry_cell_setting monoclinic
_symmetry_space_group_name_Hall '-P 2yn'
_symmetry_space_group_name_H-M 'P 1 21/n 1'
_atom_sites_solution_hydrogens geom
_atom_sites_solution_primary direct
_atom_sites_solution_secondary difmap
_cell_angle_alpha 90.00
_cell_angle_beta 93.547(4)
_cell_angle_gamma 90.00
_cell_formula_units_Z 4
_cell_length_a 7.6480(7)
_cell_length_b 11.6730(9)
_cell_length_c 11.2040(11)
_cell_measurement_reflns_used 4271
_cell_measurement_temperature 120(2)
_cell_measurement_theta_max 27.48
_cell_measurement_theta_min 2.91
_cell_volume 998.32(15)
_computing_cell_refinement 'DENZO (Otwinowski & Minor, 1997) & COLLECT (Hooft, R.W.W., 1998)'
_computing_data_collection 'COLLECT (Hooft, R.W.W., 1998)'
_computing_data_reduction 'DENZO (Otwinowski & Minor, 1997) & COLLECT (Hooft, R.W.W., 1998)'
_computing_structure_refinement 'SHELXL-97 (Sheldrick, 1997)'
_diffrn_ambient_temperature 120(2)
_diffrn_detector_area_resol_mean 9.091
_diffrn_measured_fraction_theta_full 0.998
_diffrn_measured_fraction_theta_max 0.998
_diffrn_measurement_device_type 'Bruker-Nonius 95mm CCD camera on \k-goniostat'
_diffrn_measurement_method '\f & \w scans'
_diffrn_radiation_monochromator '10cm confocal mirrors'
_diffrn_radiation_source 'Bruker-Nonius FR591 rotating anode'
_diffrn_radiation_type MoK\a
_diffrn_radiation_wavelength 0.71073
_diffrn_reflns_av_R_equivalents 0.1219
_diffrn_reflns_av_sigmaI/netI 0.0854
_diffrn_reflns_limit_h_max 9
_diffrn_reflns_limit_h_min -9
_diffrn_reflns_limit_k_max 14
_diffrn_reflns_limit_k_min -15
_diffrn_reflns_limit_l_max 14
_diffrn_reflns_limit_l_min -14
_diffrn_reflns_number 15218
_diffrn_reflns_theta_full 27.48
_diffrn_reflns_theta_max 27.48
_diffrn_reflns_theta_min 3.14
_exptl_absorpt_coefficient_mu 0.112
_exptl_absorpt_correction_T_max 0.9989
_exptl_absorpt_correction_T_min 0.9911
_exptl_absorpt_correction_type multi-scan
_exptl_absorpt_process_details 'SADABS V2.10 (Sheldrick, G.M., 2003)'
_exptl_crystal_colour colourless
_exptl_crystal_density_diffrn 1.412
_exptl_crystal_density_method 'not measured'
_exptl_crystal_description plate
_exptl_crystal_F_000 448
_exptl_crystal_size_max 0.08
_exptl_crystal_size_mid 0.05
_exptl_crystal_size_min 0.01
_refine_diff_density_max 0.280
_refine_diff_density_min -0.318
_refine_diff_density_rms 0.079
_refine_ls_extinction_method none
_refine_ls_goodness_of_fit_ref 1.167
_refine_ls_hydrogen_treatment constr
_refine_ls_matrix_type full
_refine_ls_number_parameters 141
_refine_ls_number_reflns 2279
_refine_ls_number_restraints 0
_refine_ls_restrained_S_all 1.167
_refine_ls_R_factor_all 0.1724
_refine_ls_R_factor_gt 0.1020
_refine_ls_shift/su_max 0.000
_refine_ls_shift/su_mean 0.000
_refine_ls_structure_factor_coef Fsqd
_refine_ls_weighting_details 'calc w=1/[\s^2^(Fo^2^)+(0.0000P)^2^+3.2220P] where P=(Fo^2^+2Fc^2^)/3'
_refine_ls_weighting_scheme calc
_refine_ls_wR_factor_gt 0.1603
_refine_ls_wR_factor_ref 0.1889
_reflns_number_gt 1382
_reflns_number_total 2279
_reflns_threshold_expression >2sigma(I)
_cod_data_source_file eCrystal-512.cif
_cod_data_source_block 07skc0022p21n
_cod_depositor_comments
;
Citation :
Callear, Samantha K. and Hursthouse, Michael B. (2008) 
University of Southampton, Crystal Structure Report Archive. 
(doi:10.5258/ecrystals/512)

More at:
http://ecrystals.chem.soton.ac.uk/512/
;
_cod_original_sg_symbol_H-M P21/n
_cod_database_code 1519994

loop_
_symmetry_equiv_pos_as_xyz
'x, y, z'
'-x+1/2, y+1/2, -z+1/2'
'-x, -y, -z'
'x-1/2, -y-1/2, z-1/2'

loop_
_atom_site_label
_atom_site_type_symbol
_atom_site_fract_x
_atom_site_fract_y
_atom_site_fract_z
_atom_site_U_iso_or_equiv
_atom_site_adp_type
_atom_site_occupancy
_atom_site_symmetry_multiplicity
_atom_site_calc_flag
_atom_site_refinement_flags
_atom_site_disorder_assembly
_atom_site_disorder_group
C1 C 0.0819(5) 0.0450(3) -0.6566(4) 0.0241(9) Uani 1 1 d . . .
C2 C 0.1223(6) 0.1612(4) -0.6052(4) 0.0252(10) Uani 1 1 d . . .
H2 H 0.0666 0.2264 -0.6413 0.030 Uiso 1 1 calc R . .
C3 C 0.2326(6) 0.1756(3) -0.5114(4) 0.0253(10) Uani 1 1 d . . .
H3 H 0.2879 0.1097 -0.4766 0.030 Uiso 1 1 calc R . .
C4 C 0.2755(5) 0.2888(4) -0.4570(4) 0.0230(9) Uani 1 1 d . . .
O1A O 0.1597(4) -0.0407(2) -0.6097(2) 0.0259(7) Uani 1 1 d . . .
O1B O -0.0275(4) 0.0390(2) -0.7462(3) 0.0286(7) Uani 1 1 d . . .
O4A O 0.3851(4) 0.2795(2) -0.3606(3) 0.0291(8) Uani 1 1 d . . .
H4 H 0.4099 0.3451 -0.3338 0.07(2) Uiso 1 1 calc R . .
O4B O 0.2158(4) 0.3796(2) -0.4949(3) 0.0317(8) Uani 1 1 d . . .
C22 C 0.4288(5) 0.1716(3) -0.8042(4) 0.0232(9) Uani 1 1 d . . .
C24 C 0.5684(5) 0.2749(4) -0.6652(4) 0.0249(10) Uani 1 1 d . . .
H24 H 0.6098 0.3390 -0.6196 0.030 Uiso 1 1 calc R . .
C25 C 0.6086(6) 0.1650(4) -0.6425(4) 0.0251(10) Uani 1 1 d . . .
H25 H 0.6823 0.1365 -0.5779 0.030 Uiso 1 1 calc R . .
C26 C 0.5307(6) -0.0242(3) -0.7456(4) 0.0269(10) Uani 1 1 d . . .
H26A H 0.4721 -0.0463 -0.8224 0.040 Uiso 1 1 calc R . .
H26B H 0.4726 -0.0614 -0.6804 0.040 Uiso 1 1 calc R . .
H26C H 0.6537 -0.0481 -0.7435 0.040 Uiso 1 1 calc R . .
C27 C 0.3165(6) 0.1413(4) -0.9120(4) 0.0269(10) Uani 1 1 d . . .
H27A H 0.3904 0.1184 -0.9763 0.040 Uiso 1 1 calc R . .
H27B H 0.2456 0.2078 -0.9378 0.040 Uiso 1 1 calc R . .
H27C H 0.2393 0.0776 -0.8933 0.040 Uiso 1 1 calc R . .
N21 N 0.5215(5) 0.1011(3) -0.7316(3) 0.0249(8) Uani 1 1 d . . .
N23 N 0.4573(4) 0.2785(3) -0.7658(3) 0.0240(8) Uani 1 1 d . . .
H23 H 0.4122 0.3409 -0.7994 0.030(13) Uiso 1 1 calc R . .

loop_
_atom_site_aniso_label
_atom_site_aniso_U_11
_atom_site_aniso_U_22
_atom_site_aniso_U_33
_atom_site_aniso_U_23
_atom_site_aniso_U_13
_atom_site_aniso_U_12
C1 0.025(2) 0.017(2) 0.031(2) -0.0008(18) 0.0031(19) -0.0005(18)
C2 0.032(3) 0.020(2) 0.023(2) 0.0026(17) -0.001(2) 0.0029(18)
C3 0.027(2) 0.021(2) 0.027(2) 0.0043(18) -0.001(2) -0.0015(18)
C4 0.019(2) 0.025(2) 0.025(2) -0.0017(19) 0.0025(18) -0.0043(18)
O1A 0.0316(17) 0.0176(14) 0.0276(17) 0.0007(13) -0.0057(13) 0.0016(13)
O1B 0.0328(17) 0.0218(15) 0.0296(17) 0.0005(13) -0.0106(14) -0.0022(13)
O4A 0.0340(18) 0.0209(16) 0.0309(18) -0.0048(14) -0.0092(15) -0.0001(14)
O4B 0.0371(18) 0.0227(16) 0.0343(18) 0.0034(14) -0.0060(15) 0.0011(14)
C22 0.023(2) 0.022(2) 0.025(2) 0.0008(17) 0.0026(18) 0.0037(18)
C24 0.028(2) 0.025(2) 0.020(2) -0.0007(18) -0.0035(19) -0.0035(18)
C25 0.025(2) 0.028(2) 0.022(2) 0.0004(18) -0.0028(19) 0.0039(19)
C26 0.034(2) 0.019(2) 0.027(2) -0.0006(18) -0.005(2) 0.0010(18)
C27 0.031(2) 0.024(2) 0.025(2) 0.0035(18) -0.004(2) 0.0041(18)
N21 0.028(2) 0.0193(18) 0.027(2) -0.0002(15) -0.0016(16) 0.0010(15)
N23 0.0241(19) 0.0215(19) 0.026(2) 0.0025(15) -0.0024(16) 0.0006(15)

loop_
_atom_type_symbol
_atom_type_description
_atom_type_scat_dispersion_real
_atom_type_scat_dispersion_imag
_atom_type_scat_source
C C 0.0033 0.0016 'International Tables Vol C Tables 4.2.6.8 and 6.1.1.4'
H H 0.0000 0.0000 'International Tables Vol C Tables 4.2.6.8 and 6.1.1.4'
N N 0.0061 0.0033 'International Tables Vol C Tables 4.2.6.8 and 6.1.1.4'
O O 0.0106 0.0060 'International Tables Vol C Tables 4.2.6.8 and 6.1.1.4'

loop_
_geom_angle_atom_site_label_1
_geom_angle_atom_site_label_2
_geom_angle_atom_site_label_3
_geom_angle
_geom_angle_site_symmetry_1
_geom_angle_site_symmetry_3
O1A C1 O1B 123.8(4) . .
O1A C1 C2 118.5(4) . .
O1B C1 C2 117.7(4) . .
C3 C2 C1 121.9(4) . .
C3 C2 H2 119.0 . .
C1 C2 H2 119.0 . .
C2 C3 C4 123.8(4) . .
C2 C3 H3 118.1 . .
C4 C3 H3 118.1 . .
O4B C4 O4A 123.8(4) . .
O4B C4 C3 124.2(4) . .
O4A C4 C3 112.0(4) . .
C4 O4A H4 109.5 . .
N21 C22 N23 108.1(4) . .
N21 C22 C27 127.7(4) . .
N23 C22 C27 124.2(4) . .
C25 C24 N23 108.0(4) . .
C25 C24 H24 126.0 . .
N23 C24 H24 126.0 . .
C24 C25 N21 106.5(4) . .
C24 C25 H25 126.7 . .
N21 C25 H25 126.7 . .
N21 C26 H26A 109.5 . .
N21 C26 H26B 109.5 . .
H26A C26 H26B 109.5 . .
N21 C26 H26C 109.5 . .
H26A C26 H26C 109.5 . .
H26B C26 H26C 109.5 . .
C22 C27 H27A 109.5 . .
C22 C27 H27B 109.5 . .
H27A C27 H27B 109.5 . .
C22 C27 H27C 109.5 . .
H27A C27 H27C 109.5 . .
H27B C27 H27C 109.5 . .
C22 N21 C25 108.8(3) . .
C22 N21 C26 125.2(4) . .
C25 N21 C26 126.0(4) . .
C22 N23 C24 108.5(4) . .
C22 N23 H23 125.8 . .
C24 N23 H23 125.8 . .

loop_
_geom_bond_atom_site_label_1
_geom_bond_atom_site_label_2
_geom_bond_distance
_geom_bond_site_symmetry_2
C1 O1A 1.262(5) .
C1 O1B 1.268(5) .
C1 C2 1.498(6) .
C2 C3 1.317(6) .
C2 H2 0.9500 .
C3 C4 1.483(6) .
C3 H3 0.9500 .
C4 O4B 1.220(5) .
C4 O4A 1.330(5) .
O4A H4 0.8400 .
C22 N21 1.331(5) .
C22 N23 1.333(5) .
C22 C27 1.481(6) .
C24 C25 1.340(6) .
C24 N23 1.370(5) .
C24 H24 0.9500 .
C25 N21 1.383(5) .
C25 H25 0.9500 .
C26 N21 1.473(5) .
C26 H26A 0.9800 .
C26 H26B 0.9800 .
C26 H26C 0.9800 .
C27 H27A 0.9800 .
C27 H27B 0.9800 .
C27 H27C 0.9800 .
N23 H23 0.8800 .

loop_
_geom_hbond_atom_site_label_D
_geom_hbond_atom_site_label_H
_geom_hbond_atom_site_label_A
_geom_hbond_distance_DH
_geom_hbond_distance_HA
_geom_hbond_distance_DA
_geom_hbond_angle_DHA
_geom_hbond_site_symmetry_A
O4A H4 O1B 0.84 1.72 2.544(4) 165.6 4_666
N23 H23 O1A 0.88 1.78 2.655(4) 169.8 2_553
N23 H23 O1B 0.88 2.52 3.090(4) 123.4 2_553
